data_7212486
loop_
_publ_author_name
'Odendal, James A.'
'Bruce, Jocelyn C.'
'Koch, Klaus R.'
'Haynes, Delia A.'

_publ_section_title
;
 Packing motifs in organic ammonium carboxylate salts: extension of the
 ring-stacking and ring-laddering concepts
;
_journal_issue 8
_journal_name_full CrystEngComm
_journal_page_first 2398
_journal_paper_doi 10.1039/c000922a
_journal_volume 12
_journal_year 2010
_chemical_formula_moiety 'C7 H5 O2 1- , H4 N 1+'
_chemical_formula_sum 'C7 H9 N O2'
_chemical_formula_weight 139.15
_chemical_name_common 'ammonium benzoate'
_chemical_name_systematic
;
?
;
_space_group_IT_number 61
_symmetry_cell_setting orthorhombic
_symmetry_space_group_name_Hall '-P 2ac 2ab'
_symmetry_space_group_name_H-M 'P b c a'
_atom_sites_solution_hydrogens geom
_atom_sites_solution_primary direct
_atom_sites_solution_secondary difmap
_audit_creation_method SHELXL-97
_cell_angle_alpha 90.00
_cell_angle_beta 90.00
_cell_angle_gamma 90.00
_cell_formula_units_Z 8
_cell_length_a 6.9446(19)
_cell_length_b 7.0471(19)
_cell_length_c 30.246(8)
_cell_measurement_reflns_used 5184
_cell_measurement_temperature 99(2)
_cell_measurement_theta_max 27.043
_cell_measurement_theta_min 2.694
_cell_volume 1480.2(7)
_computing_cell_refinement 'APEX II, Bruker 2007'
_computing_data_collection 'APEX II, Bruker 2007'
_computing_data_reduction 'APEX II, Bruker 2007'
_computing_structure_refinement 'SHELXL-97 (Sheldrick, 1997)'
_computing_structure_solution 'SHELXS-97 (Sheldrick, 1990)'
_diffrn_ambient_temperature 99(2)
_diffrn_measured_fraction_theta_full 0.999
_diffrn_measured_fraction_theta_max 0.999
_diffrn_measurement_device_type 'Bruker APEX CCD area-detector'
_diffrn_measurement_method \w
_diffrn_radiation_monochromator graphite
_diffrn_radiation_source 'fine-focus sealed tube'
_diffrn_radiation_type MoK\a
_diffrn_radiation_wavelength 0.71073
_diffrn_reflns_av_R_equivalents 0.0515
_diffrn_reflns_av_sigmaI/netI 0.0217
_diffrn_reflns_limit_h_max 8
_diffrn_reflns_limit_h_min -8
_diffrn_reflns_limit_k_max 8
_diffrn_reflns_limit_k_min -9
_diffrn_reflns_limit_l_max 38
_diffrn_reflns_limit_l_min -38
_diffrn_reflns_number 14990
_diffrn_reflns_theta_full 27.00
_diffrn_reflns_theta_max 27.00
_diffrn_reflns_theta_min 1.35
_diffrn_standards_number 0
_exptl_absorpt_coefficient_mu 0.092
_exptl_absorpt_correction_T_max 0.9991
_exptl_absorpt_correction_T_min 0.9720
_exptl_absorpt_correction_type multi-scan
_exptl_absorpt_process_details '(SADABS; Bruker, 2002)'
_exptl_crystal_colour colourless
_exptl_crystal_density_diffrn 1.249
_exptl_crystal_density_method 'not measured'
_exptl_crystal_description block
_exptl_crystal_F_000 592
_exptl_crystal_size_max 0.31
_exptl_crystal_size_mid 0.20
_exptl_crystal_size_min 0.01
_refine_diff_density_max 0.211
_refine_diff_density_min -0.239
_refine_diff_density_rms 0.058
_refine_ls_extinction_method none
_refine_ls_goodness_of_fit_ref 1.089
_refine_ls_hydrogen_treatment mixed
_refine_ls_matrix_type full
_refine_ls_number_parameters 107
_refine_ls_number_reflns 1611
_refine_ls_number_restraints 0
_refine_ls_restrained_S_all 1.089
_refine_ls_R_factor_all 0.0518
_refine_ls_R_factor_gt 0.0404
_refine_ls_shift/su_max 0.000
_refine_ls_shift/su_mean 0.000
_refine_ls_structure_factor_coef Fsqd
_refine_ls_weighting_details 'calc w=1/[\s^2^(Fo^2^)+(0.1012P)^2^+0.0268P] where P=(Fo^2^+2Fc^2^)/3'
_refine_ls_weighting_scheme calc
_refine_ls_wR_factor_gt 0.1291
_refine_ls_wR_factor_ref 0.1485
_reflns_number_gt 1294
_reflns_number_total 1611
_reflns_threshold_expression >2sigma(I)
_cod_data_source_file c000922a.txt
_cod_data_source_block 1
_cod_original_sg_symbol_H-M Pbca
_cod_database_code 7212486

loop_
_symmetry_equiv_pos_as_xyz
'x, y, z'
'-x+1/2, -y, z+1/2'
'x+1/2, -y+1/2, -z'
'-x, y+1/2, -z+1/2'
'-x, -y, -z'
'x-1/2, y, -z-1/2'
'-x-1/2, y-1/2, z'
'x, -y-1/2, z-1/2'

loop_
_atom_site_label
_atom_site_type_symbol
_atom_site_fract_x
_atom_site_fract_y
_atom_site_fract_z
_atom_site_U_iso_or_equiv
_atom_site_adp_type
_atom_site_occupancy
_atom_site_symmetry_multiplicity
_atom_site_calc_flag
_atom_site_refinement_flags
N1 N 0.00080(18) 0.2390(2) 0.53733(4) 0.0494(4) Uani 1 1 d .
H1N H -0.018(3) 0.260(2) 0.5055(7) 0.073(5) Uiso 1 1 d .
H2N H 0.129(3) 0.241(3) 0.5425(6) 0.078(6) Uiso 1 1 d .
H3N H -0.047(3) 0.115(3) 0.5454(6) 0.088(6) Uiso 1 1 d .
H4N H -0.052(3) 0.332(3) 0.5502(7) 0.099(8) Uiso 1 1 d .
O1 O 0.13691(13) 0.11324(14) 0.43355(3) 0.0522(3) Uani 1 1 d .
O2 O -0.09492(15) 0.31930(17) 0.44955(3) 0.0610(4) Uani 1 1 d .
C1 C 0.01853(16) 0.23845(19) 0.42277(4) 0.0403(3) Uani 1 1 d .
C2 C 0.01055(15) 0.30078(15) 0.37520(4) 0.0362(3) Uani 1 1 d .
C3 C -0.12171(18) 0.43487(19) 0.36134(4) 0.0473(4) Uani 1 1 d .
H3 H -0.2089 0.4886 0.3820 0.057 Uiso 1 1 calc R
C4 C -0.1280(2) 0.4916(2) 0.31739(5) 0.0559(4) Uani 1 1 d .
H4 H -0.2188 0.5842 0.3081 0.067 Uiso 1 1 calc R
C5 C -0.0022(2) 0.4132(2) 0.28730(5) 0.0540(4) Uani 1 1 d .
H5 H -0.0069 0.4512 0.2572 0.065 Uiso 1 1 calc R
C6 C 0.1299(2) 0.2803(2) 0.30075(5) 0.0514(4) Uani 1 1 d .
H6 H 0.2169 0.2273 0.2799 0.062 Uiso 1 1 calc R
C7 C 0.13685(18) 0.22333(17) 0.34444(4) 0.0432(3) Uani 1 1 d .
H7 H 0.2283 0.1309 0.3535 0.052 Uiso 1 1 calc R

loop_
_atom_site_aniso_label
_atom_site_aniso_U_11
_atom_site_aniso_U_22
_atom_site_aniso_U_33
_atom_site_aniso_U_23
_atom_site_aniso_U_13
_atom_site_aniso_U_12
N1 0.0493(8) 0.0537(8) 0.0452(7) 0.0020(5) 0.0002(5) 0.0054(5)
O1 0.0506(6) 0.0508(6) 0.0551(6) 0.0147(4) -0.0075(4) 0.0000(4)
O2 0.0510(6) 0.0876(8) 0.0446(6) 0.0033(5) 0.0053(4) 0.0088(5)
C1 0.0336(6) 0.0446(7) 0.0428(7) 0.0023(5) -0.0025(5) -0.0068(5)
C2 0.0335(6) 0.0340(6) 0.0412(7) -0.0005(4) -0.0022(4) -0.0039(4)
C3 0.0446(7) 0.0483(7) 0.0490(8) -0.0012(5) -0.0013(5) 0.0086(5)
C4 0.0604(9) 0.0513(8) 0.0559(8) 0.0079(6) -0.0114(6) 0.0108(6)
C5 0.0670(10) 0.0543(8) 0.0406(7) 0.0064(6) -0.0066(6) -0.0086(7)
C6 0.0572(8) 0.0526(8) 0.0445(8) -0.0038(6) 0.0070(6) -0.0019(6)
C7 0.0437(7) 0.0397(7) 0.0463(7) -0.0005(5) 0.0015(5) 0.0039(5)

loop_
_atom_type_symbol
_atom_type_description
_atom_type_scat_dispersion_real
_atom_type_scat_dispersion_imag
_atom_type_scat_source
C C 0.0033 0.0016 'International Tables Vol C Tables 4.2.6.8 and 6.1.1.4'
H H 0.0000 0.0000 'International Tables Vol C Tables 4.2.6.8 and 6.1.1.4'
N N 0.0061 0.0033 'International Tables Vol C Tables 4.2.6.8 and 6.1.1.4'
O O 0.0106 0.0060 'International Tables Vol C Tables 4.2.6.8 and 6.1.1.4'

loop_
_geom_angle_atom_site_label_1
_geom_angle_atom_site_label_2
_geom_angle_atom_site_label_3
_geom_angle
O1 C1 O2 124.10(12)
O1 C1 C2 118.68(11)
O2 C1 C2 117.22(11)
C3 C2 C7 118.97(11)
C3 C2 C1 120.91(11)
C7 C2 C1 120.12(11)
C2 C3 C4 120.53(12)
C5 C4 C3 119.80(13)
C6 C5 C4 120.12(13)
C5 C6 C7 120.34(13)
C6 C7 C2 120.24(12)

loop_
_geom_bond_atom_site_label_1
_geom_bond_atom_site_label_2
_geom_bond_distance
O1 C1 1.2493(16)
O2 C1 1.2654(17)
C1 C2 1.5052(17)
C2 C3 1.3829(17)
C2 C7 1.3903(17)
C3 C4 1.389(2)
C4 C5 1.377(2)
C5 C6 1.373(2)
C6 C7 1.382(2)

loop_
_geom_hbond_atom_site_label_D
_geom_hbond_atom_site_label_H
_geom_hbond_atom_site_label_A
_geom_hbond_distance_DH
_geom_hbond_distance_HA
_geom_hbond_distance_DA
_geom_hbond_angle_DHA
_geom_hbond_site_symmetry_A
N1 H1N O2 0.98(2) 1.82(2) 2.7949(18) 169.4(18) .
N1 H4N O1 0.85(2) 2.25(2) 2.8717(17) 131(2) 3_456
N1 H2N O2 0.90(2) 1.98(2) 2.8651(18) 166.3(18) 3_556
N1 H3N O1 0.97(2) 1.84(2) 2.8020(18) 174.4(18) 5_556
